data_4120962
loop_
_publ_author_name
'Jianfeng Li'
'Bruce C. Noll'
'Allen G. Oliver'
'Charles E. Schulz'
'W. Robert Scheidt'

_publ_section_title
;
 Correlated Ligand Dynamics in Oxyiron Picket Fence Porphyrins: Structural
 and M\"ossbauer Investigations
;
_journal_name_full 'Journal of the American Chemical Society'
_journal_page_first 15627
_journal_page_last 15641
_journal_paper_doi 10.1021/ja408431z
_journal_volume 135
_journal_year 2013
_chemical_formula_moiety '(C68 H70 Fe N10 O6), 1.8(C2H5OH)'
_chemical_formula_sum 'C71.6 H80.8 Fe N10 O7.8'
_chemical_formula_weight 1262.11
_chemical_name_common '[Fe(TpivPP)(2-MeIm)(O2)],1.8EtOH '
_chemical_name_systematic
; 
 ? 
;
_space_group_IT_number 15
_space_group_name_Hall '-C 2yc'
_symmetry_cell_setting monoclinic
_symmetry_space_group_name_Hall '-C 2yc'
_symmetry_space_group_name_H-M 'C 1 2/c 1'
_atom_sites_solution_hydrogens geom
_atom_sites_solution_primary direct
_atom_sites_solution_secondary difmap
_audit_creation_method SHELXL-97
_cell_angle_alpha 90.00
_cell_angle_beta 91.6500(10)
_cell_angle_gamma 90.00
_cell_formula_units_Z 4
_cell_length_a 18.7766(5)
_cell_length_b 19.5182(6)
_cell_length_c 18.0082(5)
_cell_measurement_reflns_used 9921
_cell_measurement_temperature 200(2)
_cell_measurement_theta_max 27.1013
_cell_measurement_theta_min 2.2628
_cell_volume 6597.0(3)
_computing_cell_refinement 'Brucker APEX2/SAINT'
_computing_data_collection 'Brucker APEX2'
_computing_data_reduction 'Brucker SAINT/SHELXTL'
_computing_molecular_graphics Ortep3
_computing_publication_material SHELXL-97
_computing_structure_refinement 'SHELXL-97 (Sheldrick, 1997)'
_computing_structure_solution 'SHELXS-97 (Sheldrick, 1990)'
_diffrn_ambient_temperature 200(2)
_diffrn_measured_fraction_theta_full 0.998
_diffrn_measured_fraction_theta_max 0.998
_diffrn_measurement_device_type 'Bruker Smart Apex CCD area detector'
_diffrn_measurement_method '\f and \w scans'
_diffrn_radiation_monochromator graphite
_diffrn_radiation_source 'fine-focus sealed tube'
_diffrn_radiation_type MoK\a
_diffrn_radiation_wavelength 0.71073
_diffrn_reflns_av_R_equivalents 0.0217
_diffrn_reflns_av_sigmaI/netI 0.0104
_diffrn_reflns_limit_h_max 24
_diffrn_reflns_limit_h_min -24
_diffrn_reflns_limit_k_max 25
_diffrn_reflns_limit_k_min -25
_diffrn_reflns_limit_l_max 23
_diffrn_reflns_limit_l_min -23
_diffrn_reflns_number 87119
_diffrn_reflns_theta_full 27.24
_diffrn_reflns_theta_max 27.24
_diffrn_reflns_theta_min 1.51
_exptl_absorpt_coefficient_mu 0.292
_exptl_absorpt_correction_T_max 0.9658
_exptl_absorpt_correction_T_min 0.9098
_exptl_absorpt_correction_type multi-scan
_exptl_absorpt_process_details '(SADABS; Sheldrick, 1996)'
_exptl_crystal_colour black
_exptl_crystal_density_diffrn 1.271
_exptl_crystal_description diamond
_exptl_crystal_F_000 2675
_exptl_crystal_size_max 0.33
_exptl_crystal_size_mid 0.23
_exptl_crystal_size_min 0.12
_refine_diff_density_max 0.485
_refine_diff_density_min -0.375
_refine_diff_density_rms 0.050
_refine_ls_extinction_method none
_refine_ls_goodness_of_fit_ref 1.055
_refine_ls_hydrogen_treatment mixed
_refine_ls_matrix_type full
_refine_ls_number_parameters 546
_refine_ls_number_reflns 7377
_refine_ls_number_restraints 46
_refine_ls_restrained_S_all 1.082
_refine_ls_R_factor_all 0.0543
_refine_ls_R_factor_gt 0.0469
_refine_ls_shift/su_max 0.002
_refine_ls_shift/su_mean 0.000
_refine_ls_structure_factor_coef Fsqd
_refine_ls_weighting_details 'calc w=1/[\s^2^(Fo^2^)+(0.0761P)^2^+6.8003P] where P=(Fo^2^+2Fc^2^)/3'
_refine_ls_weighting_scheme calc
_refine_ls_wR_factor_gt 0.1347
_refine_ls_wR_factor_ref 0.1425
_reflns_number_gt 6417
_reflns_number_total 7377
_reflns_threshold_expression >2sigma(I)
_cod_data_source_file ja408431z_si_001_8.cif
_cod_data_source_block B_TpivPP2-MeHIm_O2_200K
_cod_original_formula_sum 'C71.60 H80.80 Fe N10 O7.80'
_cod_database_code 4120962

loop_
_symmetry_equiv_pos_as_xyz
'x, y, z'
'-x, y, -z+1/2'
'x+1/2, y+1/2, z'
'-x+1/2, y+1/2, -z+1/2'
'-x, -y, -z'
'x, -y, z-1/2'
'-x+1/2, -y+1/2, -z'
'x+1/2, -y+1/2, z-1/2'

loop_
_atom_site_label
_atom_site_type_symbol
_atom_site_fract_x
_atom_site_fract_y
_atom_site_fract_z
_atom_site_U_iso_or_equiv
_atom_site_adp_type
_atom_site_occupancy
_atom_site_symmetry_multiplicity
_atom_site_calc_flag
_atom_site_refinement_flags
_atom_site_disorder_assembly
_atom_site_disorder_group
Fe1 Fe 0.5000 0.639482(16) 0.7500 0.02729(11) Uani 1 2 d S . .
N3 N 0.45719(8) 0.63814(7) 0.64744(8) 0.0304(3) Uani 1 1 d . . .
N4 N 0.40326(8) 0.64226(7) 0.79260(8) 0.0321(3) Uani 1 1 d . . .
N5 N 0.60860(12) 0.75441(10) 0.49558(10) 0.0554(5) Uani 1 1 d . B .
H5A H 0.5987 0.7512 0.5429 0.066 Uiso 1 1 calc R . .
N6 N 0.26837(10) 0.76694(10) 0.62490(12) 0.0566(5) Uani 1 1 d . A .
H6A H 0.3143 0.7620 0.6181 0.068 Uiso 1 1 calc R . .
O1 O 0.5000 0.73138(10) 0.7500 0.0488(5) Uani 1 2 d S . .
O2A O 0.5171(3) 0.7686(2) 0.7055(3) 0.0531(18) Uani 0.318(5) 1 d P . 1
O2B O 0.5445(5) 0.7704(4) 0.7690(6) 0.056(3) Uani 0.182(5) 1 d P . 2
C(A1 C 0.49221(10) 0.63581(9) 0.58170(10) 0.0331(4) Uani 1 1 d . . .
C(A2 C 0.38605(10) 0.63899(9) 0.62830(10) 0.0327(4) Uani 1 1 d . . .
C(A3 C 0.33933(10) 0.64584(9) 0.75400(10) 0.0348(4) Uani 1 1 d . . .
C(A4 C 0.38642(10) 0.64387(9) 0.86621(10) 0.0353(4) Uani 1 1 d . . .
C(B1 C 0.44169(11) 0.63412(10) 0.52007(10) 0.0409(4) Uani 1 1 d . C .
H(BA H 0.4524 0.6320 0.4689 0.049 Uiso 1 1 calc R . .
C(B2 C 0.37662(11) 0.63617(10) 0.54876(10) 0.0409(4) Uani 1 1 d . C .
H(BB H 0.3325 0.6358 0.5216 0.049 Uiso 1 1 calc R . .
C(B3 C 0.28173(11) 0.65106(11) 0.80445(11) 0.0440(4) Uani 1 1 d . C .
H(BC H 0.2325 0.6549 0.7915 0.053 Uiso 1 1 calc R . .
C(B4 C 0.31066(11) 0.64944(12) 0.87328(11) 0.0444(5) Uani 1 1 d . C .
H(BD H 0.2857 0.6516 0.9184 0.053 Uiso 1 1 calc R . .
C(M1 C 0.56555(10) 0.63813(9) 0.57410(10) 0.0339(4) Uani 1 1 d . . .
C(M2 C 0.33049(10) 0.64335(9) 0.67716(10) 0.0338(4) Uani 1 1 d . . .
C5 C 0.59389(10) 0.63312(10) 0.49709(10) 0.0371(4) Uani 1 1 d . . .
C6 C 0.61432(11) 0.69112(11) 0.45858(10) 0.0422(4) Uani 1 1 d . B .
C7 C 0.63942(13) 0.68513(14) 0.38678(11) 0.0556(6) Uani 1 1 d . . .
H7A H 0.6536 0.7247 0.3602 0.067 Uiso 1 1 calc R C .
C8 C 0.64339(12) 0.62099(16) 0.35469(13) 0.0612(7) Uani 1 1 d . . .
H8A H 0.6606 0.6168 0.3058 0.073 Uiso 1 1 calc R . .
C9 C 0.62327(12) 0.56390(15) 0.39152(14) 0.0605(7) Uani 1 1 d . . .
H9A H 0.6259 0.5203 0.3684 0.073 Uiso 1 1 calc R C .
C10 C 0.59889(12) 0.56966(12) 0.46318(12) 0.0495(5) Uani 1 1 d . . .
H10A H 0.5855 0.5296 0.4893 0.059 Uiso 1 1 calc R . .
C11 C 0.61572(14) 0.81855(13) 0.47088(17) 0.0630(6) Uani 1 1 d . . .
C12 C 0.25602(10) 0.64600(10) 0.64542(11) 0.0385(4) Uani 1 1 d . . .
C13 C 0.22655(10) 0.70718(12) 0.62000(12) 0.0455(5) Uani 1 1 d . A .
C14 C 0.15719(12) 0.70821(15) 0.59014(15) 0.0610(6) Uani 1 1 d . . .
H14A H 0.1375 0.7497 0.5710 0.073 Uiso 1 1 calc R C .
C15 C 0.11753(13) 0.64937(16) 0.58844(16) 0.0670(7) Uani 1 1 d . . .
H15A H 0.0700 0.6505 0.5688 0.080 Uiso 1 1 calc R . .
C16 C 0.14530(13) 0.58926(15) 0.61457(17) 0.0656(7) Uani 1 1 d . . .
H16A H 0.1170 0.5489 0.6140 0.079 Uiso 1 1 calc R C .
C17 C 0.21483(12) 0.58713(12) 0.64195(14) 0.0524(5) Uani 1 1 d . . .
H17A H 0.2346 0.5448 0.6586 0.063 Uiso 1 1 calc R . .
C18 C 0.24547(12) 0.83087(13) 0.63891(14) 0.0537(5) Uani 1 1 d . . .
C23 C 0.37637(13) 0.8620(2) 0.6407(3) 0.084(2) Uani 0.607(8) 1 d PG A 1
H23A H 0.3870 0.8308 0.6823 0.126 Uiso 0.607(8) 1 calc PR A 1
H23B H 0.4086 0.9015 0.6437 0.126 Uiso 0.607(8) 1 calc PR A 1
H23C H 0.3829 0.8378 0.5937 0.126 Uiso 0.607(8) 1 calc PR A 1
C24 C 0.30039(11) 0.88626(12) 0.64451(16) 0.058(2) Uani 0.607(8) 1 d PG A 1
C25 C 0.2839(3) 0.9339(2) 0.5804(2) 0.086(2) Uani 0.607(8) 1 d PG A 1
H25A H 0.2345 0.9497 0.5829 0.129 Uiso 0.607(8) 1 calc PR A 1
H25B H 0.2904 0.9096 0.5335 0.129 Uiso 0.607(8) 1 calc PR A 1
H25C H 0.3161 0.9734 0.5832 0.129 Uiso 0.607(8) 1 calc PR A 1
C26 C 0.2904(2) 0.9237(2) 0.7166(2) 0.0786(19) Uani 0.607(8) 1 d PG A 1
H26A H 0.2409 0.9395 0.7191 0.118 Uiso 0.607(8) 1 calc PR A 1
H26B H 0.3225 0.9632 0.7194 0.118 Uiso 0.607(8) 1 calc PR A 1
H26C H 0.3011 0.8927 0.7583 0.118 Uiso 0.607(8) 1 calc PR A 1
C23B C 0.37069(15) 0.8765(2) 0.6140(3) 0.122(5) Uani 0.393(8) 1 d PGU A 2
H23D H 0.4045 0.9136 0.6249 0.183 Uiso 0.393(8) 1 calc PR A 2
H23E H 0.3604 0.8746 0.5604 0.183 Uiso 0.393(8) 1 calc PR A 2
H23F H 0.3914 0.8328 0.6306 0.183 Uiso 0.393(8) 1 calc PR A 2
C24B C 0.30267(11) 0.88932(11) 0.65415(16) 0.063(4) Uani 0.393(8) 1 d PG A 2
C25B C 0.2734(2) 0.95865(15) 0.6326(3) 0.183(8) Uani 0.393(8) 1 d PGU A 2
H25D H 0.3097 0.9937 0.6428 0.275 Uiso 0.393(8) 1 calc PR A 2
H25E H 0.2312 0.9685 0.6615 0.275 Uiso 0.393(8) 1 calc PR A 2
H25F H 0.2604 0.9588 0.5795 0.275 Uiso 0.393(8) 1 calc PR A 2
C26B C 0.3176(3) 0.8874(3) 0.73678(16) 0.131(5) Uani 0.393(8) 1 d PGU A 2
H26D H 0.3528 0.9226 0.7503 0.196 Uiso 0.393(8) 1 calc PR A 2
H26E H 0.3364 0.8422 0.7508 0.196 Uiso 0.393(8) 1 calc PR A 2
H26F H 0.2735 0.8960 0.7629 0.196 Uiso 0.393(8) 1 calc PR A 2
O3A O 0.6391(7) 0.8268(7) 0.4052(7) 0.094(4) Uani 0.469(18) 1 d P B 1
C19A C 0.6140(9) 0.8767(8) 0.5159(7) 0.051(2) Uani 0.469(18) 1 d P B 1
C20A C 0.6843(10) 0.8987(10) 0.5370(12) 0.126(7) Uani 0.469(18) 1 d PU B 1
H20A H 0.7078 0.8632 0.5673 0.190 Uiso 0.469(18) 1 calc PR B 1
H20B H 0.6817 0.9412 0.5658 0.190 Uiso 0.469(18) 1 calc PR B 1
H20C H 0.7117 0.9069 0.4923 0.190 Uiso 0.469(18) 1 calc PR B 1
C21A C 0.5734(7) 0.9350(4) 0.4743(10) 0.090(4) Uani 0.469(18) 1 d P B 1
H21A H 0.5236 0.9214 0.4654 0.135 Uiso 0.469(18) 1 calc PR B 1
H21B H 0.5956 0.9437 0.4266 0.135 Uiso 0.469(18) 1 calc PR B 1
H21C H 0.5752 0.9768 0.5044 0.135 Uiso 0.469(18) 1 calc PR B 1
C22A C 0.5632(7) 0.8606(6) 0.5802(10) 0.093(4) Uani 0.469(18) 1 d PU B 1
H22A H 0.5185 0.8417 0.5597 0.140 Uiso 0.469(18) 1 calc PR B 1
H22B H 0.5534 0.9029 0.6075 0.140 Uiso 0.469(18) 1 calc PR B 1
H22C H 0.5858 0.8272 0.6139 0.140 Uiso 0.469(18) 1 calc PR B 1
O4 O 0.1859(4) 0.8391(4) 0.6572(5) 0.073(2) Uani 0.50 1 d P A 1
O3B O 0.6159(9) 0.8349(7) 0.4098(6) 0.116(4) Uani 0.531(18) 1 d P B 2
C19B C 0.6063(7) 0.8727(6) 0.5405(7) 0.051(2) Uani 0.531(18) 1 d P B 2
C20B C 0.6824(5) 0.9043(5) 0.5498(8) 0.067(3) Uani 0.531(18) 1 d P B 2
H20D H 0.6833 0.9368 0.5913 0.101 Uiso 0.531(18) 1 calc PR B 2
H20E H 0.6946 0.9282 0.5040 0.101 Uiso 0.531(18) 1 calc PR B 2
H20F H 0.7171 0.8677 0.5599 0.101 Uiso 0.531(18) 1 calc PR B 2
C21B C 0.5537(5) 0.9258(5) 0.5195(8) 0.086(3) Uani 0.531(18) 1 d P B 2
H21D H 0.5493 0.9584 0.5605 0.129 Uiso 0.531(18) 1 calc PR B 2
H21E H 0.5073 0.9043 0.5088 0.129 Uiso 0.531(18) 1 calc PR B 2
H21F H 0.5694 0.9501 0.4752 0.129 Uiso 0.531(18) 1 calc PR B 2
C22B C 0.5894(8) 0.8445(5) 0.6150(6) 0.099(3) Uani 0.531(18) 1 d P B 2
H22D H 0.5887 0.8818 0.6513 0.149 Uiso 0.531(18) 1 calc PR B 2
H22E H 0.6259 0.8110 0.6302 0.149 Uiso 0.531(18) 1 calc PR B 2
H22F H 0.5427 0.8222 0.6124 0.149 Uiso 0.531(18) 1 calc PR B 2
O4B O 0.1813(5) 0.8489(5) 0.6268(4) 0.078(3) Uani 0.50 1 d P A 2
C1 C 0.5248(2) 0.48122(19) 0.7251(2) 0.0333(7) Uani 0.50 1 d P C -1
C2 C 0.4498(2) 0.4330(2) 0.8008(2) 0.0399(8) Uani 0.50 1 d P C -1
H2B H 0.4239 0.4000 0.8278 0.048 Uiso 0.50 1 calc PR C -1
C3 C 0.4444(3) 0.5005(2) 0.8050(3) 0.0376(8) Uani 0.50 1 d P C -1
H3A H 0.4131 0.5240 0.8368 0.045 Uiso 0.50 1 calc PR C -1
C4 C 0.5798(3) 0.4841(2) 0.6688(3) 0.0537(12) Uani 0.50 1 d P C -1
H4A H 0.5904 0.5320 0.6573 0.080 Uiso 0.50 1 calc PR C -1
H4B H 0.5625 0.4608 0.6236 0.080 Uiso 0.50 1 calc PR C -1
H4C H 0.6231 0.4614 0.6879 0.080 Uiso 0.50 1 calc PR C -1
N1 N 0.4905(4) 0.53241(14) 0.7570(6) 0.0290(13) Uani 0.50 1 d P C -1
N2 N 0.5000 0.42112(11) 0.7500 0.0374(5) Uani 1 2 d S . .
H2A H 0.5142 0.3804 0.7355 0.045 Uiso 0.50 1 calc PR C .
C3S C 0.0341(9) 0.4385(7) 0.2774(8) 0.129(4) Uani 0.40 1 d PD . .
H3S1 H 0.0000 0.4008 0.2857 0.155 Uiso 0.40 1 calc PR . .
H3S2 H 0.0693 0.4224 0.2414 0.155 Uiso 0.40 1 calc PR . .
C4S C 0.0633(11) 0.4524(6) 0.3331(10) 0.228(12) Uani 0.40 1 d PD . .
H4SA H 0.0833 0.4108 0.3559 0.342 Uiso 0.40 1 calc PR . .
H4SB H 0.0294 0.4733 0.3668 0.342 Uiso 0.40 1 calc PR . .
H4SC H 0.1018 0.4849 0.3237 0.342 Uiso 0.40 1 calc PR . .
O2S O 0.0000 0.4915(9) 0.2500 0.285(6) Uani 0.80 2 d SPD . .
H2S H -0.0170 0.4817 0.2077 0.427 Uiso 0.40 1 calc PR . .
C2S C -0.0313(14) 0.2669(12) 0.2745(16) 0.199(7) Uani 0.50 1 d PDU D -1
H2S1 H -0.0348 0.3157 0.2869 0.298 Uiso 0.50 1 calc PR D -1
H2S2 H -0.0189 0.2407 0.3194 0.298 Uiso 0.50 1 calc PR D -1
H2S3 H -0.0772 0.2509 0.2538 0.298 Uiso 0.50 1 calc PR D -1
C1S C 0.0247(8) 0.2570(4) 0.2188(8) 0.093(2) Uani 0.50 1 d PDU D -1
H1S1 H 0.0069 0.2819 0.1741 0.111 Uiso 0.50 1 calc PR D -1
H1S2 H 0.0660 0.2836 0.2382 0.111 Uiso 0.50 1 calc PR D -1
O1S O 0.0528(2) 0.19895(19) 0.1926(3) 0.0810(13) Uani 0.50 1 d PDU D -1
H1SA H 0.0967 0.2044 0.1870 0.121 Uiso 0.50 1 calc PR D -1

loop_
_atom_site_aniso_label
_atom_site_aniso_U_11
_atom_site_aniso_U_22
_atom_site_aniso_U_33
_atom_site_aniso_U_23
_atom_site_aniso_U_13
_atom_site_aniso_U_12
Fe1 0.02942(18) 0.02775(18) 0.02459(18) 0.000 -0.00106(12) 0.000
N3 0.0327(7) 0.0307(7) 0.0277(7) 0.0018(5) -0.0017(5) 0.0005(5)
N4 0.0331(7) 0.0349(7) 0.0280(7) -0.0010(5) -0.0011(6) 0.0003(6)
N5 0.0822(14) 0.0456(10) 0.0392(9) 0.0037(7) 0.0159(9) -0.0036(9)
N6 0.0352(9) 0.0495(10) 0.0846(14) 0.0161(10) -0.0068(9) 0.0020(8)
O1 0.0582(13) 0.0317(10) 0.0558(13) 0.000 -0.0092(10) 0.000
O2A 0.062(3) 0.040(3) 0.058(3) 0.018(2) 0.008(2) -0.003(2)
O2B 0.055(6) 0.042(5) 0.070(7) -0.008(4) 0.003(4) -0.017(4)
C(A1 0.0391(9) 0.0325(8) 0.0276(8) 0.0014(6) -0.0008(7) 0.0015(7)
C(A2 0.0361(9) 0.0317(8) 0.0298(8) 0.0016(6) -0.0046(7) -0.0005(7)
C(A3 0.0314(8) 0.0381(9) 0.0348(9) -0.0007(7) -0.0004(7) 0.0009(7)
C(A4 0.0366(9) 0.0388(9) 0.0307(8) -0.0018(7) 0.0038(7) 0.0004(7)
C(B1 0.0440(10) 0.0508(11) 0.0277(9) -0.0001(7) -0.0031(7) 0.0009(8)
C(B2 0.0408(10) 0.0504(11) 0.0309(9) 0.0011(8) -0.0075(7) 0.0009(8)
C(B3 0.0329(9) 0.0595(12) 0.0395(10) -0.0020(9) 0.0019(8) 0.0029(8)
C(B4 0.0370(10) 0.0598(12) 0.0366(10) -0.0035(9) 0.0057(8) 0.0024(9)
C(M1 0.0397(9) 0.0345(9) 0.0276(8) 0.0013(6) 0.0028(7) 0.0004(7)
C(M2 0.0322(8) 0.0340(9) 0.0348(9) 0.0011(7) -0.0043(7) -0.0002(7)
C5 0.0362(9) 0.0466(10) 0.0285(8) -0.0040(7) 0.0018(7) 0.0027(7)
C6 0.0452(10) 0.0525(11) 0.0290(9) -0.0001(8) 0.0037(7) 0.0002(9)
C7 0.0533(12) 0.0828(17) 0.0312(10) 0.0014(10) 0.0073(9) -0.0075(11)
C8 0.0447(12) 0.104(2) 0.0356(11) -0.0239(12) 0.0066(9) -0.0015(12)
C9 0.0482(12) 0.0772(17) 0.0561(14) -0.0339(13) 0.0008(10) 0.0068(11)
C10 0.0493(11) 0.0501(12) 0.0489(12) -0.0108(9) 0.0000(9) 0.0035(9)
C11 0.0612(15) 0.0524(14) 0.0750(17) 0.0085(12) -0.0076(13) -0.0100(11)
C12 0.0326(9) 0.0487(11) 0.0339(9) -0.0030(8) -0.0028(7) -0.0009(7)
C13 0.0355(9) 0.0533(12) 0.0473(11) 0.0047(9) -0.0067(8) 0.0002(8)
C14 0.0431(12) 0.0724(16) 0.0665(15) 0.0027(12) -0.0172(10) 0.0067(11)
C15 0.0361(11) 0.089(2) 0.0746(17) -0.0221(14) -0.0167(11) -0.0009(12)
C16 0.0444(12) 0.0677(16) 0.0843(18) -0.0259(14) -0.0043(12) -0.0137(11)
C17 0.0439(11) 0.0493(12) 0.0638(14) -0.0115(10) -0.0045(10) -0.0047(9)
C18 0.0470(12) 0.0593(14) 0.0550(13) 0.0026(11) 0.0073(10) 0.0004(10)
C23 0.043(3) 0.078(3) 0.132(5) -0.021(3) 0.012(3) -0.022(2)
C24 0.060(6) 0.051(5) 0.063(4) -0.004(3) 0.007(3) -0.002(4)
C25 0.113(5) 0.069(3) 0.077(3) 0.022(3) 0.007(3) -0.028(3)
C26 0.080(3) 0.087(4) 0.070(3) -0.022(3) 0.012(3) -0.020(3)
C23B 0.117(8) 0.136(9) 0.116(7) -0.021(6) 0.062(6) -0.047(6)
C24B 0.046(7) 0.057(8) 0.086(8) 0.021(6) 0.012(5) -0.015(6)
C25B 0.147(11) 0.081(8) 0.319(19) 0.027(11) -0.038(13) -0.008(8)
C26B 0.136(10) 0.147(11) 0.111(8) -0.022(8) 0.029(7) -0.067(9)
O3A 0.124(7) 0.073(6) 0.087(5) 0.016(4) 0.044(5) -0.044(5)
C19A 0.047(4) 0.051(4) 0.057(6) -0.001(4) 0.022(5) -0.003(3)
C20A 0.082(8) 0.143(10) 0.154(10) -0.107(9) -0.013(6) 0.009(6)
C21A 0.079(6) 0.055(4) 0.133(10) -0.002(5) -0.045(6) 0.003(4)
C22A 0.097(7) 0.083(6) 0.103(9) -0.043(6) 0.041(6) -0.010(5)
O4 0.048(4) 0.050(3) 0.123(7) -0.024(4) 0.032(4) -0.006(2)
O3B 0.199(11) 0.076(4) 0.071(5) 0.035(4) -0.025(6) 0.007(6)
C19B 0.045(5) 0.044(3) 0.064(6) -0.008(4) 0.008(5) -0.006(3)
C20B 0.035(3) 0.058(4) 0.108(7) 0.001(5) -0.020(3) 0.001(3)
C21B 0.061(4) 0.085(5) 0.110(7) -0.020(5) -0.028(4) 0.013(3)
C22B 0.160(10) 0.076(5) 0.062(5) -0.030(4) 0.008(5) 0.006(5)
O4B 0.052(3) 0.095(5) 0.086(5) -0.018(4) -0.010(4) 0.025(3)
C1 0.0338(18) 0.0294(19) 0.0366(18) 0.0009(15) -0.0004(15) 0.0039(15)
C2 0.0416(19) 0.039(2) 0.0393(19) 0.0024(15) 0.0032(15) -0.0047(16)
C3 0.040(2) 0.039(2) 0.034(2) -0.0017(18) 0.0110(19) -0.0024(19)
C4 0.062(3) 0.036(2) 0.064(3) 0.003(2) 0.028(3) 0.008(2)
N1 0.022(4) 0.0345(12) 0.031(4) -0.0028(16) 0.000(2) 0.0013(13)
N2 0.0402(11) 0.0300(10) 0.0421(12) 0.000 0.0015(9) 0.000
C3S 0.150(12) 0.112(10) 0.123(10) 0.024(8) -0.021(8) 0.014(8)
C4S 0.40(3) 0.077(7) 0.199(15) 0.067(9) -0.194(18) -0.064(11)
O2S 0.233(13) 0.36(2) 0.261(14) 0.000 -0.004(11) 0.000
C2S 0.189(12) 0.205(13) 0.205(12) -0.026(13) 0.062(10) 0.012(12)
C1S 0.110(5) 0.047(3) 0.126(6) 0.010(4) 0.062(5) 0.014(4)
O1S 0.076(2) 0.0439(19) 0.125(4) 0.011(2) 0.049(2) -0.0002(17)

loop_
_atom_type_symbol
_atom_type_description
_atom_type_scat_dispersion_real
_atom_type_scat_dispersion_imag
_atom_type_scat_source
C C 0.0033 0.0016 'International Tables Vol C Tables 4.2.6.8 and 6.1.1.4'
H H 0.0000 0.0000 'International Tables Vol C Tables 4.2.6.8 and 6.1.1.4'
N N 0.0061 0.0033 'International Tables Vol C Tables 4.2.6.8 and 6.1.1.4'
O O 0.0106 0.0060 'International Tables Vol C Tables 4.2.6.8 and 6.1.1.4'
Fe Fe 0.3463 0.8444 'International Tables Vol C Tables 4.2.6.8 and 6.1.1.4'

loop_
_geom_angle_atom_site_label_1
_geom_angle_atom_site_label_2
_geom_angle_atom_site_label_3
_geom_angle
_geom_angle_site_symmetry_1
_geom_angle_site_symmetry_3
O1 Fe1 N4 88.44(4) . .
O1 Fe1 N4 88.44(4) . 2_656
N4 Fe1 N4 176.89(8) . 2_656
O1 Fe1 N3 90.75(4) . 2_656
N4 Fe1 N3 89.51(6) . 2_656
N4 Fe1 N3 90.53(6) 2_656 2_656
O1 Fe1 N3 90.75(4) . .
N4 Fe1 N3 90.53(6) . .
N4 Fe1 N3 89.51(6) 2_656 .
N3 Fe1 N3 178.49(8) 2_656 .
O1 Fe1 N1 173.96(14) . 2_656
N4 Fe1 N1 97.47(15) . 2_656
N4 Fe1 N1 85.64(15) 2_656 2_656
N3 Fe1 N1 90.5(3) 2_656 2_656
N3 Fe1 N1 88.0(3) . 2_656
O1 Fe1 N1 173.96(14) . .
N4 Fe1 N1 85.64(15) . .
N4 Fe1 N1 97.47(15) 2_656 .
N3 Fe1 N1 88.0(3) 2_656 .
N3 Fe1 N1 90.5(3) . .
N1 Fe1 N1 12.1(3) 2_656 .
C(A2 N3 C(A1 105.75(14) . .
C(A2 N3 Fe1 126.67(12) . .
C(A1 N3 Fe1 127.58(12) . .
C(A3 N4 C(A4 105.41(15) . .
C(A3 N4 Fe1 126.91(12) . .
C(A4 N4 Fe1 127.63(12) . .
C11 N5 C6 130.8(2) . .
C11 N5 H5A 114.6 . .
C6 N5 H5A 114.6 . .
C18 N6 C13 126.82(19) . .
C18 N6 H6A 116.6 . .
C13 N6 H6A 116.6 . .
O2A O1 O2A 100.3(6) 2_656 .
O2A O1 O2B 65.0(5) 2_656 2_656
O2A O1 O2B 65.9(5) . 2_656
O2A O1 O2B 65.9(5) 2_656 .
O2A O1 O2B 65.0(5) . .
O2B O1 O2B 99.2(10) 2_656 .
O2A O1 Fe1 129.8(3) 2_656 .
O2A O1 Fe1 129.8(3) . .
O2B O1 Fe1 130.4(5) 2_656 .
O2B O1 Fe1 130.4(5) . .
O1 O2A O2A 39.8(3) . 2_656
O1 O2B O2B 40.4(5) . 2_656
N3 C(A1 C(M1 125.84(16) . .
N3 C(A1 C(B1 110.16(16) . .
C(M1 C(A1 C(B1 123.92(17) . .
N3 C(A2 C(M2 125.96(16) . .
N3 C(A2 C(B2 109.94(16) . .
C(M2 C(A2 C(B2 124.09(17) . .
N4 C(A3 C(M2 125.49(17) . .
N4 C(A3 C(B3 110.31(16) . .
C(M2 C(A3 C(B3 124.19(17) . .
N4 C(A4 C(M1 125.72(17) . 2_656
N4 C(A4 C(B4 110.11(16) . .
C(M1 C(A4 C(B4 124.11(17) 2_656 .
C(B2 C(B1 C(A1 106.84(17) . .
C(B2 C(B1 H(BA 126.6 . .
C(A1 C(B1 H(BA 126.6 . .
C(B1 C(B2 C(A2 107.29(17) . .
C(B1 C(B2 H(BB 126.4 . .
C(A2 C(B2 H(BB 126.4 . .
C(B4 C(B3 C(A3 106.92(17) . .
C(B4 C(B3 H(BC 126.5 . .
C(A3 C(B3 H(BC 126.5 . .
C(B3 C(B4 C(A4 107.23(17) . .
C(B3 C(B4 H(BD 126.4 . .
C(A4 C(B4 H(BD 126.4 . .
C(A4 C(M1 C(A1 123.40(17) 2_656 .
C(A4 C(M1 C5 118.72(17) 2_656 .
C(A1 C(M1 C5 117.87(16) . .
C(A2 C(M2 C(A3 124.29(17) . .
C(A2 C(M2 C12 118.15(16) . .
C(A3 C(M2 C12 117.56(17) . .
C10 C5 C6 119.08(18) . .
C10 C5 C(M1 119.69(18) . .
C6 C5 C(M1 121.23(17) . .
C5 C6 C7 120.1(2) . .
C5 C6 N5 116.94(17) . .
C7 C6 N5 123.0(2) . .
C8 C7 C6 119.2(2) . .
C8 C7 H7A 120.4 . .
C6 C7 H7A 120.4 . .
C9 C8 C7 121.4(2) . .
C9 C8 H8A 119.3 . .
C7 C8 H8A 119.3 . .
C8 C9 C10 119.5(2) . .
C8 C9 H9A 120.2 . .
C10 C9 H9A 120.2 . .
C5 C10 C9 120.7(2) . .
C5 C10 H10A 119.6 . .
C9 C10 H10A 119.6 . .
O3B C11 O3A 21.4(12) . .
O3B C11 N5 125.7(7) . .
O3A C11 N5 117.7(6) . .
O3B C11 C19A 109.3(9) . .
O3A C11 C19A 116.6(7) . .
N5 C11 C19A 124.4(6) . .
O3B C11 C19B 123.5(8) . .
O3A C11 C19B 131.7(7) . .
N5 C11 C19B 109.4(5) . .
C19A C11 C19B 15.2(6) . .
C17 C12 C13 118.80(19) . .
C17 C12 C(M2 120.20(18) . .
C13 C12 C(M2 121.00(17) . .
C12 C13 C14 119.9(2) . .
C12 C13 N6 118.41(17) . .
C14 C13 N6 121.7(2) . .
C15 C14 C13 119.9(2) . .
C15 C14 H14A 120.1 . .
C13 C14 H14A 120.1 . .
C16 C15 C14 120.8(2) . .
C16 C15 H15A 119.6 . .
C14 C15 H15A 119.6 . .
C15 C16 C17 119.8(2) . .
C15 C16 H16A 120.1 . .
C17 C16 H16A 120.1 . .
C16 C17 C12 120.7(2) . .
C16 C17 H17A 119.6 . .
C12 C17 H17A 119.6 . .
O4 C18 O4B 27.2(6) . .
O4 C18 N6 119.1(4) . .
O4B C18 N6 122.2(5) . .
O4 C18 C24 122.5(4) . .
O4B C18 C24 117.5(5) . .
N6 C18 C24 117.4(2) . .
O4 C18 C24B 119.6(4) . .
O4B C18 C24B 117.8(5) . .
N6 C18 C24B 118.8(2) . .
C24 C18 C24B 6.1 . .
C24 C23 H23A 109.5 . .
C24 C23 H23B 109.5 . .
H23A C23 H23B 109.5 . .
C24 C23 H23C 109.5 . .
H23A C23 H23C 109.5 . .
H23B C23 H23C 109.5 . .
C18 C24 C26 107.8(2) . .
C18 C24 C23 114.9(2) . .
C26 C24 C23 109.5 . .
C18 C24 C25 105.6(2) . .
C26 C24 C25 109.5 . .
C23 C24 C25 109.5 . .
C24 C25 H25A 109.5 . .
C24 C25 H25B 109.5 . .
H25A C25 H25B 109.5 . .
C24 C25 H25C 109.5 . .
H25A C25 H25C 109.5 . .
H25B C25 H25C 109.5 . .
C24 C26 H26A 109.5 . .
C24 C26 H26B 109.5 . .
H26A C26 H26B 109.5 . .
C24 C26 H26C 109.5 . .
H26A C26 H26C 109.5 . .
H26B C26 H26C 109.5 . .
C24B C23B H23D 109.5 . .
C24B C23B H23E 109.5 . .
H23D C23B H23E 109.5 . .
C24B C23B H23F 109.5 . .
H23D C23B H23F 109.5 . .
H23E C23B H23F 109.5 . .
C26B C24B C23B 109.5 . .
C26B C24B C25B 109.5 . .
C23B C24B C25B 109.5 . .
C26B C24B C18 105.0(2) . .
C23B C24B C18 112.1(2) . .
C25B C24B C18 111.2(2) . .
C24B C25B H25D 109.5 . .
C24B C25B H25E 109.5 . .
H25D C25B H25E 109.5 . .
C24B C25B H25F 109.5 . .
H25D C25B H25F 109.5 . .
H25E C25B H25F 109.5 . .
C24B C26B H26D 109.5 . .
C24B C26B H26E 109.5 . .
H26D C26B H26E 109.5 . .
C24B C26B H26F 109.5 . .
H26D C26B H26F 109.5 . .
H26E C26B H26F 109.5 . .
C11 C19A C20A 111.2(13) . .
C11 C19A C21A 109.6(10) . .
C20A C19A C21A 110.2(13) . .
C11 C19A C22A 107.1(10) . .
C20A C19A C22A 116.4(13) . .
C21A C19A C22A 101.8(11) . .
C19A C20A H20A 109.5 . .
C19A C20A H20B 109.5 . .
H20A C20A H20B 109.5 . .
C19A C20A H20C 109.5 . .
H20A C20A H20C 109.5 . .
H20B C20A H20C 109.5 . .
C19A C21A H21A 109.5 . .
C19A C21A H21B 109.5 . .
H21A C21A H21B 109.5 . .
C19A C21A H21C 109.5 . .
H21A C21A H21C 109.5 . .
H21B C21A H21C 109.5 . .
C19A C22A H22A 109.5 . .
C19A C22A H22B 109.5 . .
H22A C22A H22B 109.5 . .
C19A C22A H22C 109.5 . .
H22A C22A H22C 109.5 . .
H22B C22A H22C 109.5 . .
C21B C19B C22B 109.4(8) . .
C21B C19B C20B 110.8(9) . .
C22B C19B C20B 105.4(10) . .
C21B C19B C11 110.0(8) . .
C22B C19B C11 118.4(8) . .
C20B C19B C11 102.5(8) . .
C19B C20B H20D 109.5 . .
C19B C20B H20E 109.5 . .
H20D C20B H20E 109.5 . .
C19B C20B H20F 109.5 . .
H20D C20B H20F 109.5 . .
H20E C20B H20F 109.5 . .
C19B C21B H21D 109.5 . .
C19B C21B H21E 109.5 . .
H21D C21B H21E 109.5 . .
C19B C21B H21F 109.5 . .
H21D C21B H21F 109.5 . .
H21E C21B H21F 109.5 . .
C19B C22B H22D 109.5 . .
C19B C22B H22E 109.5 . .
H22D C22B H22E 109.5 . .
C19B C22B H22F 109.5 . .
H22D C22B H22F 109.5 . .
H22E C22B H22F 109.5 . .
N1 C1 N2 109.5(4) . .
N1 C1 C4 129.0(4) . .
N2 C1 C4 121.4(3) . .
C3 C2 N2 105.5(4) . .
C3 C2 H2B 127.3 . .
N2 C2 H2B 127.3 . .
C2 C3 N1 111.1(4) . .
C2 C3 H3A 124.4 . .
N1 C3 H3A 124.4 . .
C1 C4 H4A 109.5 . .
C1 C4 H4B 109.5 . .
H4A C4 H4B 109.5 . .
C1 C4 H4C 109.5 . .
H4A C4 H4C 109.5 . .
H4B C4 H4C 109.5 . .
C1 N1 C3 104.5(4) . .
C1 N1 Fe1 132.7(4) . .
C3 N1 Fe1 122.6(3) . .
C1 N2 C1 58.5(4) 2_656 .
C1 N2 C2 50.9(2) 2_656 .
C1 N2 C2 109.3(3) . .
C1 N2 C2 109.3(3) 2_656 2_656
C1 N2 C2 50.9(2) . 2_656
C2 N2 C2 160.2(4) . 2_656
C1 N2 H2A 176.2 2_656 .
C1 N2 H2A 125.3 . .
C2 N2 H2A 125.3 . .
C2 N2 H2A 74.5 2_656 .
C4S C3S O2S 110.8(14) . .
C4S C3S H3S1 109.5 . .
O2S C3S H3S1 109.5 . .
C4S C3S H3S2 109.5 . .
O2S C3S H3S2 109.5 . .
H3S1 C3S H3S2 108.1 . .
C3S C4S H4SA 109.5 . .
C3S C4S H4SB 109.5 . .
H4SA C4S H4SB 109.5 . .
C3S C4S H4SC 109.5 . .
H4SA C4S H4SC 109.5 . .
H4SB C4S H4SC 109.5 . .
C3S O2S H2S 109.5 . .
C1S C2S H2S1 109.5 . .
C1S C2S H2S2 109.5 . .
H2S1 C2S H2S2 109.5 . .
C1S C2S H2S3 109.5 . .
H2S1 C2S H2S3 109.5 . .
H2S2 C2S H2S3 109.5 . .
O1S C1S C2S 129.8(14) . .
O1S C1S H1S1 104.8 . .
C2S C1S H1S1 104.8 . .
O1S C1S H1S2 104.8 . .
C2S C1S H1S2 104.8 . .
H1S1 C1S H1S2 105.8 . .
C1S O1S H1SA 109.5 . .

loop_
_geom_bond_atom_site_label_1
_geom_bond_atom_site_label_2
_geom_bond_distance
_geom_bond_site_symmetry_2
Fe1 O1 1.794(2) .
Fe1 N4 1.9927(15) .
Fe1 N4 1.9928(15) 2_656
Fe1 N3 1.9930(14) 2_656
Fe1 N3 1.9930(14) .
Fe1 N1 2.102(3) 2_656
Fe1 N1 2.102(3) .
N3 C(A2 1.370(2) .
N3 C(A1 1.371(2) .
N4 C(A3 1.371(2) .
N4 C(A4 1.372(2) .
N5 C11 1.337(3) .
N5 C6 1.409(3) .
N5 H5A 0.8800 .
N6 C18 1.346(3) .
N6 C13 1.408(3) .
N6 H6A 0.8800 .
O1 O2A 1.136(5) 2_656
O1 O2A 1.136(5) .
O1 O2B 1.174(8) 2_656
O1 O2B 1.174(8) .
O2A O2A 1.745(10) 2_656
O2B O2B 1.788(19) 2_656
C(A1 C(M1 1.389(3) .
C(A1 C(B1 1.439(3) .
C(A2 C(M2 1.387(3) .
C(A2 C(B2 1.439(2) .
C(A3 C(M2 1.390(3) .
C(A3 C(B3 1.436(3) .
C(A4 C(M1 1.388(3) 2_656
C(A4 C(B4 1.436(3) .
C(B1 C(B2 1.341(3) .
C(B1 H(BA 0.9500 .
C(B2 H(BB 0.9500 .
C(B3 C(B4 1.339(3) .
C(B3 H(BC 0.9500 .
C(B4 H(BD 0.9500 .
C(M1 C(A4 1.388(3) 2_656
C(M1 C5 1.503(2) .
C(M2 C12 1.496(2) .
C5 C10 1.385(3) .
C5 C6 1.387(3) .
C6 C7 1.394(3) .
C7 C8 1.382(4) .
C7 H7A 0.9500 .
C8 C9 1.356(4) .
C8 H8A 0.9500 .
C9 C10 1.386(3) .
C9 H9A 0.9500 .
C10 H10A 0.9500 .
C11 O3B 1.145(10) .
C11 O3A 1.284(12) .
C11 C19A 1.396(15) .
C11 C19B 1.653(12) .
C12 C17 1.386(3) .
C12 C13 1.388(3) .
C13 C14 1.395(3) .
C14 C15 1.369(4) .
C14 H14A 0.9500 .
C15 C16 1.362(4) .
C15 H15A 0.9500 .
C16 C17 1.383(3) .
C16 H16A 0.9500 .
C17 H17A 0.9500 .
C18 O4 1.185(9) .
C18 O4B 1.268(10) .
C18 C24 1.495(3) .
C18 C24B 1.585(3) .
C23 C24 1.5069 .
C23 H23A 0.9800 .
C23 H23B 0.9800 .
C23 H23C 0.9800 .
C24 C26 1.5068 .
C24 C25 1.5072 .
C25 H25A 0.9800 .
C25 H25B 0.9800 .
C25 H25C 0.9800 .
C26 H26A 0.9800 .
C26 H26B 0.9800 .
C26 H26C 0.9800 .
C23B C24B 1.5070 .
C23B H23D 0.9800 .
C23B H23E 0.9800 .
C23B H23F 0.9800 .
C24B C26B 1.5069 .
C24B C25B 1.5070 .
C25B H25D 0.9800 .
C25B H25E 0.9800 .
C25B H25F 0.9800 .
C26B H26D 0.9800 .
C26B H26E 0.9800 .
C26B H26F 0.9800 .
C19A C20A 1.43(2) .
C19A C21A 1.551(18) .
C19A C22A 1.552(11) .
C20A H20A 0.9800 .
C20A H20B 0.9800 .
C20A H20C 0.9800 .
C21A H21A 0.9800 .
C21A H21B 0.9800 .
C21A H21C 0.9800 .
C22A H22A 0.9800 .
C22A H22B 0.9800 .
C22A H22C 0.9800 .
C19B C21B 1.473(16) .
C19B C22B 1.493(12) .
C19B C20B 1.562(15) .
C20B H20D 0.9800 .
C20B H20E 0.9800 .
C20B H20F 0.9800 .
C21B H21D 0.9800 .
C21B H21E 0.9800 .
C21B H21F 0.9800 .
C22B H22D 0.9800 .
C22B H22E 0.9800 .
C22B H22F 0.9800 .
C1 N1 1.329(6) .
C1 N2 1.344(5) .
C1 C4 1.468(6) .
C2 C3 1.323(6) .
C2 N2 1.352(4) .
C2 H2B 0.9500 .
C3 N1 1.389(7) .
C3 H3A 0.9500 .
C4 H4A 0.9800 .
C4 H4B 0.9800 .
C4 H4C 0.9800 .
N2 C1 1.344(5) 2_656
N2 C2 1.352(4) 2_656
N2 H2A 0.8800 .
C3S C4S 1.162(16) .
C3S O2S 1.305(14) .
C3S H3S1 0.9900 .
C3S H3S2 0.9900 .
C4S H4SA 0.9800 .
C4S H4SB 0.9800 .
C4S H4SC 0.9800 .
O2S H2S 0.8400 .
C2S C1S 1.487(14) .
C2S H2S1 0.9800 .
C2S H2S2 0.9800 .
C2S H2S3 0.9800 .
C1S O1S 1.341(10) .
C1S H1S1 0.9900 .
C1S H1S2 0.9900 .
O1S H1SA 0.8400 .
